data_7126521
loop_
_publ_author_name
'Chang, Wei-Chieh'
'Raj, Ankit'
'Hiramatsu, Hirotsugu'
'Li, Han-Jung'
'Ziegler, Micah S.'
'Lin, Yichen'
'Huang, Shengcih'
'Liu, Hsueh-Ju'

_publ_section_title
;
 Linear, mixed-valent homocatenated tri-tin complexes featuring Sn-Sn
 bonds.
;
_journal_issue 50
_journal_name_full 'Chemical communications (Cambridge, England)'
_journal_page_first 6786
_journal_page_last 6789
_journal_paper_doi 10.1039/d0cc02699a
_journal_volume 56
_journal_year 2020
_chemical_formula_moiety 'C62 H36 N6 O10 Sn2 W2'
_chemical_formula_sum 'C62 H36 N6 O10 Sn2 W2'
_chemical_formula_weight 1630.05
_space_group_IT_number 2
_space_group_name_Hall '-P 1'
_space_group_name_H-M_alt 'P -1'
_symmetry_cell_setting triclinic
_symmetry_space_group_name_H-M 'P -1'
_atom_sites_solution_hydrogens geom
_atom_sites_solution_primary direct
_atom_sites_solution_secondary difmap
_audit_creation_method SHELXL-97
_audit_update_record
;
2020-01-20 deposited with the CCDC.	2020-05-12 downloaded from the CCDC.
;
_cell_angle_alpha 95.079(2)
_cell_angle_beta 98.842(3)
_cell_angle_gamma 111.909(3)
_cell_formula_units_Z 2
_cell_length_a 11.0407(11)
_cell_length_b 13.7762(12)
_cell_length_c 20.4412(19)
_cell_measurement_reflns_used 9875
_cell_measurement_temperature 200(2)
_cell_measurement_theta_max 22.798
_cell_measurement_theta_min 2.21
_cell_volume 2813.9(5)
_computing_molecular_graphics 'Ortep-3 for Windows (Farrugia, 1997)'
_computing_publication_material 'WinGX publication routines (Farrugia, 2005)'
_computing_structure_refinement 'SHELXL-2014/7 (Sheldrick, 2014)'
_computing_structure_solution 'SHELXL-2014/7 (Sheldrick, 2014)'
_diffrn_ambient_temperature 200(2)
_diffrn_measured_fraction_theta_full 0.995
_diffrn_measured_fraction_theta_max 0.995
_diffrn_measurement_device_type 'D8 Venture'
_diffrn_radiation_monochromator graphite
_diffrn_radiation_source 'fine-focus sealed tube'
_diffrn_radiation_type MoK\a
_diffrn_radiation_wavelength 0.71073
_diffrn_reflns_av_R_equivalents 0.1126
_diffrn_reflns_av_sigmaI/netI 0.0685
_diffrn_reflns_limit_h_max 13
_diffrn_reflns_limit_h_min -13
_diffrn_reflns_limit_k_max 16
_diffrn_reflns_limit_k_min -16
_diffrn_reflns_limit_l_max 24
_diffrn_reflns_limit_l_min -24
_diffrn_reflns_number 87260
_diffrn_reflns_theta_full 25.04
_diffrn_reflns_theta_max 25.04
_diffrn_reflns_theta_min 2.21
_exptl_absorpt_coefficient_mu 5.018
_exptl_absorpt_correction_T_max 0.6896
_exptl_absorpt_correction_T_min 0.5199
_exptl_absorpt_correction_type multi-scan
_exptl_absorpt_process_details SADABS
_exptl_crystal_colour orange-yellow
_exptl_crystal_density_diffrn 1.924
_exptl_crystal_density_method 'not measured'
_exptl_crystal_description prism
_exptl_crystal_F_000 1556
_exptl_crystal_size_max 0.15
_exptl_crystal_size_mid 0.13
_exptl_crystal_size_min 0.08
_refine_diff_density_max 2.365
_refine_diff_density_min -1.188
_refine_diff_density_rms 0.196
_refine_ls_extinction_method none
_refine_ls_goodness_of_fit_ref 0.908
_refine_ls_hydrogen_treatment constr
_refine_ls_matrix_type full
_refine_ls_number_parameters 739
_refine_ls_number_reflns 9911
_refine_ls_number_restraints 0
_refine_ls_restrained_S_all 0.908
_refine_ls_R_factor_all 0.1046
_refine_ls_R_factor_gt 0.0662
_refine_ls_shift/su_max 0.084
_refine_ls_shift/su_mean 0.003
_refine_ls_structure_factor_coef Fsqd
_refine_ls_weighting_details 'calc w=1/[\s^2^(Fo^2^)+(0.0925P)^2^+27.7327P] where P=(Fo^2^+2Fc^2^)/3'
_refine_ls_weighting_scheme calc
_refine_ls_wR_factor_gt 0.1539
_refine_ls_wR_factor_ref 0.1760
_reflns_number_gt 6097
_reflns_number_total 9911
_reflns_threshold_expression >2sigma(I)
_cod_data_source_file d0cc02699a2.cif
_cod_data_source_block d20816
_cod_depositor_comments 'Adding full bibliography for 7126517--7126522.cif.'
_cod_database_code 7126521

loop_
_symmetry_equiv_pos_as_xyz
'x, y, z'
'-x, -y, -z'

loop_
_atom_site_label
_atom_site_type_symbol
_atom_site_fract_x
_atom_site_fract_y
_atom_site_fract_z
_atom_site_U_iso_or_equiv
_atom_site_adp_type
_atom_site_occupancy
_atom_site_symmetry_multiplicity
_atom_site_calc_flag
_atom_site_refinement_flags
_atom_site_disorder_assembly
_atom_site_disorder_group
C1 C 0.309(2) 0.5550(13) 0.9636(8) 0.085(6) Uani 1 1 d . . .
C2 C 0.5584(17) 0.6078(13) 0.9225(7) 0.075(4) Uani 1 1 d . . .
C3 C 0.5669(18) 0.6856(11) 1.0513(7) 0.075(4) Uani 1 1 d . . .
C4 C 0.616(2) 0.8301(14) 0.9587(8) 0.085(5) Uani 1 1 d . . .
C5 C 0.3810(14) 0.7723(11) 1.0107(6) 0.059(3) Uani 1 1 d . . .
C6 C 0.2527(14) 0.4510(13) 0.2326(7) 0.064(4) Uani 1 1 d . . .
C7 C 0.206(2) 0.5436(12) 0.3530(9) 0.102(7) Uani 1 1 d . . .
C8 C 0.3466(17) 0.6789(12) 0.2702(8) 0.073(4) Uani 1 1 d . . .
C9 C 0.0681(16) 0.6394(11) 0.2785(7) 0.070(4) Uani 1 1 d . . .
C10 C 0.142(2) 0.5791(12) 0.1548(9) 0.119(8) Uani 1 1 d . . .
C11 C 0.3245(12) 0.9368(10) 0.8814(6) 0.050(3) Uani 1 1 d . . .
H11 H 0.2878 0.9061 0.9174 0.060 Uiso 1 1 calc R . .
C12 C 0.3410(14) 1.0390(10) 0.8765(6) 0.059(3) Uani 1 1 d . . .
H12 H 0.3134 1.0777 0.9076 0.071 Uiso 1 1 calc R . .
C13 C 0.3981(13) 1.0853(11) 0.8257(6) 0.058(3) Uani 1 1 d . . .
H13 H 0.4084 1.1558 0.8210 0.070 Uiso 1 1 calc R . .
C14 C 0.4398(12) 1.0295(9) 0.7823(6) 0.048(3) Uani 1 1 d . . .
H14 H 0.4865 1.0624 0.7496 0.058 Uiso 1 1 calc R . .
C15 C 0.4122(12) 0.9220(9) 0.7868(6) 0.047(3) Uani 1 1 d . . .
C16 C 0.4482(12) 0.8502(8) 0.7432(5) 0.046(3) Uani 1 1 d . . .
C17 C 0.4997(11) 0.8591(9) 0.6832(5) 0.043(3) Uani 1 1 d . . .
C18 C 0.5372(12) 0.9519(9) 0.6489(6) 0.046(3) Uani 1 1 d . . .
C19 C 0.6660(14) 1.0263(10) 0.6596(6) 0.060(4) Uani 1 1 d . . .
H19 H 0.7329 1.0168 0.6904 0.072 Uiso 1 1 calc R . .
C20 C 0.7021(17) 1.1136(11) 0.6277(7) 0.074(4) Uani 1 1 d . . .
H20 H 0.7921 1.1631 0.6364 0.089 Uiso 1 1 calc R . .
C21 C 0.6065(16) 1.1280(11) 0.5835(6) 0.063(4) Uani 1 1 d . . .
H21 H 0.6300 1.1880 0.5612 0.075 Uiso 1 1 calc R . .
C22 C 0.4799(16) 1.0579(12) 0.5715(7) 0.071(4) Uani 1 1 d . . .
H22 H 0.4140 1.0694 0.5411 0.085 Uiso 1 1 calc R . .
C23 C 0.4434(14) 0.9685(11) 0.6027(7) 0.065(4) Uani 1 1 d . . .
H23 H 0.3537 0.9184 0.5925 0.078 Uiso 1 1 calc R . .
C24 C 0.5080(12) 0.7614(9) 0.6649(5) 0.045(3) Uani 1 1 d . . .
C25 C 0.5616(12) 0.7301(9) 0.6096(5) 0.044(3) Uani 1 1 d . . .
C26 C 0.4966(15) 0.7142(12) 0.5416(6) 0.068(4) Uani 1 1 d . . .
H26 H 0.4173 0.7265 0.5303 0.082 Uiso 1 1 calc R . .
C27 C 0.5512(17) 0.6804(15) 0.4918(8) 0.091(5) Uani 1 1 d . . .
H27 H 0.5069 0.6674 0.4463 0.109 Uiso 1 1 calc R . .
C28 C 0.6637(14) 0.6659(12) 0.5064(7) 0.064(4) Uani 1 1 d . . .
H28 H 0.6987 0.6438 0.4710 0.077 Uiso 1 1 calc R . .
C29 C 0.7304(15) 0.6818(10) 0.5706(7) 0.063(4) Uani 1 1 d . . .
H29 H 0.8105 0.6703 0.5800 0.076 Uiso 1 1 calc R . .
C30 C 0.6794(14) 0.7152(10) 0.6223(7) 0.060(3) Uani 1 1 d . . .
H30 H 0.7266 0.7280 0.6673 0.072 Uiso 1 1 calc R . .
C31 C 0.4561(12) 0.6963(9) 0.7124(6) 0.046(3) Uani 1 1 d . . .
C32 C 0.4186(12) 0.5852(9) 0.7179(5) 0.043(3) Uani 1 1 d . . .
C33 C 0.4312(13) 0.5083(10) 0.6728(6) 0.055(3) Uani 1 1 d . . .
H33 H 0.4703 0.5275 0.6351 0.066 Uiso 1 1 calc R . .
C34 C 0.3867(15) 0.4061(10) 0.6836(7) 0.061(4) Uani 1 1 d . . .
H34 H 0.3951 0.3539 0.6532 0.074 Uiso 1 1 calc R . .
C35 C 0.3297(14) 0.3770(10) 0.7378(6) 0.057(3) Uani 1 1 d . . .
H35 H 0.2996 0.3058 0.7459 0.068 Uiso 1 1 calc R . .
C36 C 0.3183(15) 0.4551(10) 0.7795(6) 0.061(4) Uani 1 1 d . . .
H36 H 0.2791 0.4360 0.8172 0.073 Uiso 1 1 calc R . .
C37 C -0.1278(12) 0.4061(11) 0.3767(6) 0.057(3) Uani 1 1 d . . .
H37 H -0.1350 0.4685 0.3634 0.069 Uiso 1 1 calc R . .
C38 C -0.1405(14) 0.3883(11) 0.4417(7) 0.065(4) Uani 1 1 d . . .
H38 H -0.1611 0.4341 0.4715 0.078 Uiso 1 1 calc R . .
C39 C -0.1217(14) 0.3008(12) 0.4603(7) 0.068(4) Uani 1 1 d . . .
H39 H -0.1257 0.2869 0.5048 0.081 Uiso 1 1 calc R . .
C40 C -0.0973(12) 0.2335(10) 0.4161(6) 0.051(3) Uani 1 1 d . . .
H40 H -0.0857 0.1729 0.4299 0.061 Uiso 1 1 calc R . .
C41 C -0.0893(12) 0.2530(9) 0.3511(5) 0.046(3) Uani 1 1 d . . .
C42 C -0.0572(11) 0.1927(9) 0.3005(5) 0.042(3) Uani 1 1 d . . .
C43 C -0.0344(12) 0.0995(9) 0.2964(5) 0.045(3) Uani 1 1 d . . .
C44 C -0.0475(13) 0.0244(10) 0.3446(6) 0.051(3) Uani 1 1 d . . .
C45 C 0.0616(16) 0.0180(12) 0.3818(8) 0.077(4) Uani 1 1 d . . .
H45 H 0.1488 0.0636 0.3784 0.092 Uiso 1 1 calc R . .
C46 C 0.0423(18) -0.0595(14) 0.4265(8) 0.087(5) Uani 1 1 d . . .
H46 H 0.1174 -0.0663 0.4521 0.104 Uiso 1 1 calc R . .
C47 C -0.0808(17) -0.1220(12) 0.4323(8) 0.071(4) Uani 1 1 d . . .
H47 H -0.0923 -0.1720 0.4623 0.085 Uiso 1 1 calc R . .
C48 C -0.1871(16) -0.1143(10) 0.3960(7) 0.068(4) Uani 1 1 d . . .
H48 H -0.2737 -0.1603 0.3999 0.082 Uiso 1 1 calc R . .
C49 C -0.1735(15) -0.0393(11) 0.3520(7) 0.065(4) Uani 1 1 d . . .
H49 H -0.2500 -0.0327 0.3279 0.078 Uiso 1 1 calc R . .
C50 C 0.0058(12) 0.0879(9) 0.2329(5) 0.044(3) Uani 1 1 d . . .
C51 C 0.0480(12) 0.0053(9) 0.2069(5) 0.046(3) Uani 1 1 d . . .
C52 C -0.0362(15) -0.1010(10) 0.1985(7) 0.063(4) Uani 1 1 d . . .
H52 H -0.1212 -0.1210 0.2102 0.076 Uiso 1 1 calc R . .
C53 C 0.0044(17) -0.1774(10) 0.1730(8) 0.072(4) Uani 1 1 d . . .
H53 H -0.0532 -0.2501 0.1674 0.087 Uiso 1 1 calc R . .
C54 C 0.1254(17) -0.1500(12) 0.1560(7) 0.073(4) Uani 1 1 d . . .
H54 H 0.1515 -0.2037 0.1385 0.088 Uiso 1 1 calc R . .
C55 C 0.2102(16) -0.0460(13) 0.1637(7) 0.072(4) Uani 1 1 d . . .
H55 H 0.2944 -0.0267 0.1511 0.086 Uiso 1 1 calc R . .
C56 C 0.1702(14) 0.0316(11) 0.1905(6) 0.058(3) Uani 1 1 d . . .
H56 H 0.2294 0.1040 0.1975 0.069 Uiso 1 1 calc R . .
C57 C -0.0029(11) 0.1727(9) 0.2012(5) 0.042(3) Uani 1 1 d . . .
C58 C 0.0063(12) 0.2004(9) 0.1345(6) 0.045(3) Uani 1 1 d . . .
C59 C 0.0312(14) 0.1441(11) 0.0824(6) 0.059(3) Uani 1 1 d . . .
H59 H 0.0481 0.0824 0.0885 0.071 Uiso 1 1 calc R . .
C60 C 0.0308(15) 0.1802(12) 0.0207(6) 0.069(4) Uani 1 1 d . . .
H60 H 0.0424 0.1405 -0.0165 0.083 Uiso 1 1 calc R . .
C61 C 0.0140(14) 0.2715(11) 0.0133(6) 0.059(3) Uani 1 1 d . . .
H61 H 0.0212 0.2993 -0.0275 0.071 Uiso 1 1 calc R . .
C62 C -0.0136(12) 0.3226(9) 0.0659(5) 0.048(3) Uani 1 1 d . . .
H62 H -0.0299 0.3846 0.0603 0.057 Uiso 1 1 calc R . .
N1 N 0.3582(10) 0.8783(7) 0.8375(5) 0.048(2) Uani 1 1 d . . .
N2 N 0.4233(9) 0.7536(7) 0.7601(4) 0.043(2) Uani 1 1 d . . .
N3 N 0.3583(10) 0.5555(7) 0.7707(4) 0.044(2) Uani 1 1 d . . .
N4 N -0.1061(10) 0.3408(8) 0.3317(5) 0.050(2) Uani 1 1 d . . .
N5 N -0.0395(9) 0.2346(7) 0.2425(4) 0.045(2) Uani 1 1 d . . .
N6 N -0.0183(10) 0.2880(8) 0.1248(4) 0.047(2) Uani 1 1 d . . .
O1 O 0.2176(12) 0.4830(10) 0.9594(6) 0.101(4) Uani 1 1 d . . .
O2 O 0.6120(13) 0.5559(10) 0.9013(6) 0.099(4) Uani 1 1 d . . .
O3 O 0.6236(12) 0.6851(7) 1.1028(5) 0.075(3) Uani 1 1 d . . .
O4 O 0.6972(13) 0.9091(10) 0.9544(6) 0.101(4) Uani 1 1 d . . .
O5 O 0.3318(11) 0.8228(9) 1.0377(5) 0.086(3) Uani 1 1 d . . .
O6 O 0.2901(10) 0.3837(9) 0.2206(5) 0.077(3) Uani 1 1 d . . .
O7 O 0.2120(12) 0.5391(10) 0.4070(5) 0.096(4) Uani 1 1 d . . .
O8 O 0.4451(12) 0.7467(8) 0.2783(6) 0.083(3) Uani 1 1 d . . .
O9 O 0.0009(13) 0.6830(10) 0.2950(8) 0.117(5) Uani 1 1 d . . .
O10 O 0.1417(15) 0.5978(9) 0.1013(6) 0.109(4) Uani 1 1 d . . .
Sn1 Sn 0.33725(9) 0.69780(6) 0.83997(4) 0.0482(2) Uani 1 1 d . . .
Sn2 Sn -0.05715(9) 0.37660(6) 0.22278(4) 0.0498(2) Uani 1 1 d . . .
W1 W 0.46829(6) 0.69202(4) 0.96512(2) 0.05579(19) Uani 1 1 d . . .
W2 W 0.17404(6) 0.55753(4) 0.25301(3) 0.0598(2) Uani 1 1 d . . .

loop_
_atom_site_aniso_label
_atom_site_aniso_U_11
_atom_site_aniso_U_22
_atom_site_aniso_U_33
_atom_site_aniso_U_23
_atom_site_aniso_U_13
_atom_site_aniso_U_12
C1 0.157(18) 0.057(10) 0.070(10) 0.045(8) 0.060(11) 0.053(11)
C2 0.101(12) 0.080(11) 0.039(7) 0.011(7) 0.013(8) 0.030(10)
C3 0.128(14) 0.052(9) 0.049(8) 0.007(7) 0.011(9) 0.043(9)
C4 0.135(16) 0.073(11) 0.086(11) 0.027(9) 0.073(11) 0.061(12)
C5 0.073(10) 0.058(8) 0.047(7) 0.020(6) 0.009(7) 0.024(8)
C6 0.061(9) 0.077(10) 0.049(8) 0.001(7) 0.012(7) 0.024(8)
C7 0.19(2) 0.050(9) 0.076(11) 0.012(8) 0.075(13) 0.037(11)
C8 0.079(11) 0.046(9) 0.091(11) 0.008(8) 0.024(9) 0.019(8)
C9 0.070(10) 0.045(8) 0.070(9) -0.004(7) 0.003(8) 0.002(7)
C10 0.25(3) 0.041(9) 0.091(12) 0.029(8) 0.108(15) 0.052(12)
C11 0.059(8) 0.054(8) 0.042(6) 0.010(6) 0.021(6) 0.024(6)
C12 0.079(10) 0.057(8) 0.055(8) 0.003(6) 0.019(7) 0.042(8)
C13 0.073(9) 0.054(8) 0.043(7) -0.002(6) 0.004(7) 0.025(7)
C14 0.052(8) 0.046(7) 0.050(7) 0.015(6) 0.015(6) 0.020(6)
C15 0.051(7) 0.044(7) 0.046(7) 0.007(5) 0.013(6) 0.018(6)
C16 0.058(8) 0.028(6) 0.040(6) 0.000(5) 0.002(6) 0.006(5)
C17 0.045(7) 0.036(6) 0.043(6) 0.004(5) 0.003(5) 0.013(5)
C18 0.060(8) 0.036(6) 0.043(6) 0.009(5) 0.015(6) 0.019(6)
C19 0.071(9) 0.043(7) 0.048(7) 0.012(6) -0.003(6) 0.006(7)
C20 0.087(11) 0.052(9) 0.067(9) 0.015(7) 0.014(8) 0.010(8)
C21 0.099(12) 0.052(8) 0.041(7) 0.020(6) 0.025(8) 0.026(8)
C22 0.086(12) 0.064(9) 0.070(9) 0.032(8) 0.014(8) 0.032(9)
C23 0.064(9) 0.057(9) 0.057(8) 0.014(7) 0.003(7) 0.006(7)
C24 0.056(8) 0.047(7) 0.038(6) 0.009(5) 0.014(5) 0.026(6)
C25 0.045(7) 0.052(7) 0.038(6) 0.011(5) 0.016(5) 0.018(6)
C26 0.077(10) 0.091(11) 0.047(8) 0.011(7) 0.017(7) 0.044(9)
C27 0.080(12) 0.141(16) 0.057(9) 0.001(9) 0.032(8) 0.045(11)
C28 0.055(9) 0.083(10) 0.060(9) 0.003(7) 0.025(7) 0.030(8)
C29 0.070(9) 0.053(8) 0.058(8) 0.000(6) 0.011(7) 0.018(7)
C30 0.065(9) 0.058(8) 0.051(8) 0.005(6) 0.020(7) 0.017(7)
C31 0.050(7) 0.048(7) 0.040(6) 0.007(5) 0.009(5) 0.018(6)
C32 0.051(7) 0.041(7) 0.040(6) 0.013(5) 0.010(5) 0.021(6)
C33 0.074(9) 0.059(8) 0.041(7) 0.002(6) 0.022(6) 0.033(7)
C34 0.093(11) 0.047(8) 0.059(8) 0.012(6) 0.027(7) 0.039(8)
C35 0.077(9) 0.052(8) 0.051(7) 0.009(6) 0.022(7) 0.033(7)
C36 0.098(11) 0.043(7) 0.050(7) 0.019(6) 0.029(7) 0.027(7)
C37 0.054(8) 0.066(9) 0.050(7) -0.001(6) 0.006(6) 0.024(7)
C38 0.071(10) 0.059(9) 0.059(8) -0.002(7) 0.027(7) 0.016(7)
C39 0.079(10) 0.076(10) 0.043(7) 0.003(7) 0.019(7) 0.023(8)
C40 0.059(8) 0.049(7) 0.043(7) 0.011(6) 0.013(6) 0.017(6)
C41 0.059(8) 0.040(7) 0.039(6) 0.011(5) 0.009(6) 0.021(6)
C42 0.041(7) 0.042(7) 0.041(6) 0.015(5) 0.016(5) 0.009(5)
C43 0.054(7) 0.048(7) 0.027(5) 0.005(5) 0.003(5) 0.016(6)
C44 0.063(9) 0.061(8) 0.034(6) 0.010(6) 0.008(6) 0.032(7)
C45 0.079(11) 0.062(9) 0.090(11) 0.047(8) 0.020(9) 0.020(8)
C46 0.094(13) 0.100(13) 0.088(11) 0.062(10) 0.019(10) 0.053(11)
C47 0.089(12) 0.067(10) 0.078(10) 0.036(8) 0.036(9) 0.041(9)
C48 0.080(11) 0.043(8) 0.077(10) 0.020(7) 0.033(9) 0.009(7)
C49 0.070(10) 0.063(9) 0.061(8) 0.031(7) 0.020(7) 0.017(8)
C50 0.052(7) 0.048(7) 0.036(6) 0.007(5) 0.015(5) 0.023(6)
C51 0.058(8) 0.045(7) 0.037(6) 0.004(5) 0.005(6) 0.023(6)
C52 0.086(10) 0.049(8) 0.066(9) 0.016(7) 0.035(8) 0.031(8)
C53 0.089(12) 0.034(7) 0.089(11) 0.014(7) 0.021(9) 0.016(8)
C54 0.100(13) 0.056(9) 0.073(10) -0.001(7) 0.016(9) 0.046(9)
C55 0.086(11) 0.091(12) 0.054(8) 0.010(8) 0.022(8) 0.049(10)
C56 0.069(9) 0.060(8) 0.045(7) 0.003(6) 0.010(6) 0.028(7)
C57 0.053(7) 0.054(7) 0.023(5) 0.009(5) 0.011(5) 0.025(6)
C58 0.053(7) 0.040(6) 0.043(6) 0.020(5) 0.010(5) 0.018(6)
C59 0.088(10) 0.058(8) 0.043(7) 0.013(6) 0.019(7) 0.038(8)
C60 0.103(12) 0.084(11) 0.023(6) 0.001(6) 0.014(7) 0.040(9)
C61 0.085(10) 0.057(8) 0.035(6) 0.012(6) 0.008(6) 0.026(8)
C62 0.064(8) 0.044(7) 0.038(6) 0.014(5) 0.006(6) 0.026(6)
N1 0.054(6) 0.040(5) 0.048(6) 0.007(4) 0.014(5) 0.016(5)
N2 0.050(6) 0.035(5) 0.034(5) 0.003(4) 0.009(4) 0.008(4)
N3 0.071(7) 0.034(5) 0.039(5) 0.015(4) 0.023(5) 0.027(5)
N4 0.050(6) 0.046(6) 0.047(6) -0.001(5) 0.015(5) 0.011(5)
N5 0.049(6) 0.049(6) 0.032(5) 0.008(4) 0.006(4) 0.014(5)
N6 0.064(7) 0.046(6) 0.039(5) 0.012(4) 0.019(5) 0.025(5)
O1 0.090(9) 0.069(8) 0.109(10) 0.008(7) 0.004(7) 0.001(7)
O2 0.137(11) 0.114(10) 0.088(8) 0.022(7) 0.052(8) 0.084(9)
O3 0.123(9) 0.051(6) 0.062(6) 0.014(5) 0.025(6) 0.042(6)
O4 0.108(9) 0.071(8) 0.109(9) 0.012(7) 0.042(8) 0.011(7)
O5 0.091(8) 0.092(8) 0.080(7) 0.003(6) 0.026(6) 0.042(7)
O6 0.074(7) 0.078(7) 0.074(7) -0.006(6) 0.013(5) 0.027(6)
O7 0.105(9) 0.115(10) 0.054(6) 0.018(6) 0.028(6) 0.022(7)
O8 0.099(9) 0.040(6) 0.111(9) 0.008(6) 0.036(7) 0.023(6)
O9 0.099(10) 0.096(10) 0.160(13) -0.018(9) 0.027(9) 0.050(8)
O10 0.184(13) 0.070(7) 0.067(7) 0.030(6) 0.032(8) 0.038(8)
Sn1 0.0700(6) 0.0410(5) 0.0355(4) 0.0113(3) 0.0182(4) 0.0196(4)
Sn2 0.0706(6) 0.0398(5) 0.0395(4) 0.0089(3) 0.0146(4) 0.0205(4)
W1 0.0805(4) 0.0497(3) 0.0404(3) 0.0138(2) 0.0187(3) 0.0253(3)
W2 0.0774(4) 0.0434(3) 0.0566(3) 0.0095(2) 0.0195(3) 0.0190(3)

loop_
_atom_type_symbol
_atom_type_description
_atom_type_scat_dispersion_real
_atom_type_scat_dispersion_imag
_atom_type_scat_source
C C 0.0033 0.0016 'International Tables Vol C Tables 4.2.6.8 and 6.1.1.4'
H H 0.0000 0.0000 'International Tables Vol C Tables 4.2.6.8 and 6.1.1.4'
N N 0.0061 0.0033 'International Tables Vol C Tables 4.2.6.8 and 6.1.1.4'
O O 0.0106 0.0060 'International Tables Vol C Tables 4.2.6.8 and 6.1.1.4'
Sn Sn -0.6537 1.4246 'International Tables Vol C Tables 4.2.6.8 and 6.1.1.4'
W W -0.8490 6.8722 'International Tables Vol C Tables 4.2.6.8 and 6.1.1.4'

loop_
_geom_angle_atom_site_label_1
_geom_angle_atom_site_label_2
_geom_angle_atom_site_label_3
_geom_angle
_geom_angle_site_symmetry_1
_geom_angle_site_symmetry_3
_geom_angle_publ_flag
O1 C1 W1 175.0(16) . . ?
O2 C2 W1 175.7(12) . . ?
O3 C3 W1 177.3(12) . . ?
O4 C4 W1 178.6(18) . . ?
O5 C5 W1 178.1(12) . . ?
O6 C6 W2 175.4(12) . . ?
O7 C7 W2 172.6(19) . . ?
O8 C8 W2 178.0(15) . . ?
O9 C9 W2 176.2(14) . . ?
O10 C10 W2 171(2) . . ?
N1 C11 C12 122.5(11) . . ?
N1 C11 H11 118.8 . . ?
C12 C11 H11 118.8 . . ?
C11 C12 C13 119.1(11) . . ?
C11 C12 H12 120.4 . . ?
C13 C12 H12 120.4 . . ?
C12 C13 C14 119.8(12) . . ?
C12 C13 H13 120.1 . . ?
C14 C13 H13 120.1 . . ?
C13 C14 C15 118.7(11) . . ?
C13 C14 H14 120.7 . . ?
C15 C14 H14 120.7 . . ?
N1 C15 C14 120.6(10) . . ?
N1 C15 C16 113.6(10) . . ?
C14 C15 C16 125.6(10) . . ?
N2 C16 C17 110.8(10) . . ?
N2 C16 C15 115.8(10) . . ?
C17 C16 C15 133.4(10) . . ?
C24 C17 C16 105.5(10) . . ?
C24 C17 C18 127.8(10) . . ?
C16 C17 C18 126.7(10) . . ?
C19 C18 C23 116.4(11) . . ?
C19 C18 C17 122.5(11) . . ?
C23 C18 C17 121.1(11) . . ?
C20 C19 C18 122.9(13) . . ?
C20 C19 H19 118.5 . . ?
C18 C19 H19 118.5 . . ?
C21 C20 C19 118.9(14) . . ?
C21 C20 H20 120.5 . . ?
C19 C20 H20 120.5 . . ?
C22 C21 C20 120.3(13) . . ?
C22 C21 H21 119.8 . . ?
C20 C21 H21 119.8 . . ?
C21 C22 C23 120.9(14) . . ?
C21 C22 H22 119.6 . . ?
C23 C22 H22 119.6 . . ?
C18 C23 C22 120.5(13) . . ?
C18 C23 H23 119.7 . . ?
C22 C23 H23 119.7 . . ?
C17 C24 C31 106.6(10) . . ?
C17 C24 C25 128.4(11) . . ?
C31 C24 C25 125.0(10) . . ?
C30 C25 C26 117.7(11) . . ?
C30 C25 C24 120.1(11) . . ?
C26 C25 C24 122.2(11) . . ?
C27 C26 C25 118.7(14) . . ?
C27 C26 H26 120.7 . . ?
C25 C26 H26 120.7 . . ?
C28 C27 C26 121.5(15) . . ?
C28 C27 H27 119.2 . . ?
C26 C27 H27 119.2 . . ?
C27 C28 C29 121.9(13) . . ?
C27 C28 H28 119.1 . . ?
C29 C28 H28 119.1 . . ?
C28 C29 C30 118.9(14) . . ?
C28 C29 H29 120.6 . . ?
C30 C29 H29 120.6 . . ?
C25 C30 C29 121.3(13) . . ?
C25 C30 H30 119.4 . . ?
C29 C30 H30 119.4 . . ?
N2 C31 C24 109.3(10) . . ?
N2 C31 C32 114.9(10) . . ?
C24 C31 C32 135.4(10) . . ?
N3 C32 C33 119.5(10) . . ?
N3 C32 C31 114.1(10) . . ?
C33 C32 C31 126.2(10) . . ?
C34 C33 C32 119.2(11) . . ?
C34 C33 H33 120.4 . . ?
C32 C33 H33 120.4 . . ?
C33 C34 C35 121.2(12) . . ?
C33 C34 H34 119.4 . . ?
C35 C34 H34 119.4 . . ?
C36 C35 C34 117.1(12) . . ?
C36 C35 H35 121.5 . . ?
C34 C35 H35 121.5 . . ?
N3 C36 C35 124.1(11) . . ?
N3 C36 H36 118.0 . . ?
C35 C36 H36 118.0 . . ?
N4 C37 C38 124.0(13) . . ?
N4 C37 H37 118.0 . . ?
C38 C37 H37 118.0 . . ?
C39 C38 C37 116.3(12) . . ?
C39 C38 H38 121.9 . . ?
C37 C38 H38 121.9 . . ?
C40 C39 C38 121.2(13) . . ?
C40 C39 H39 119.4 . . ?
C38 C39 H39 119.4 . . ?
C39 C40 C41 120.4(12) . . ?
C39 C40 H40 119.8 . . ?
C41 C40 H40 119.8 . . ?
N4 C41 C40 119.3(11) . . ?
N4 C41 C42 114.1(9) . . ?
C40 C41 C42 126.5(11) . . ?
N5 C42 C43 109.3(9) . . ?
N5 C42 C41 115.9(10) . . ?
C43 C42 C41 134.8(10) . . ?
C42 C43 C50 106.2(9) . . ?
C42 C43 C44 129.2(10) . . ?
C50 C43 C44 124.6(11) . . ?
C45 C44 C49 120.0(12) . . ?
C45 C44 C43 121.2(12) . . ?
C49 C44 C43 118.8(11) . . ?
C44 C45 C46 118.6(14) . . ?
C44 C45 H45 120.7 . . ?
C46 C45 H45 120.7 . . ?
C47 C46 C45 120.5(15) . . ?
C47 C46 H46 119.7 . . ?
C45 C46 H46 119.7 . . ?
C48 C47 C46 120.3(14) . . ?
C48 C47 H47 119.8 . . ?
C46 C47 H47 119.8 . . ?
C47 C48 C49 121.4(14) . . ?
C47 C48 H48 119.3 . . ?
C49 C48 H48 119.3 . . ?
C44 C49 C48 119.1(14) . . ?
C44 C49 H49 120.5 . . ?
C48 C49 H49 120.5 . . ?
C57 C50 C43 106.0(9) . . ?
C57 C50 C51 126.8(10) . . ?
C43 C50 C51 127.2(10) . . ?
C56 C51 C52 118.9(12) . . ?
C56 C51 C50 120.7(11) . . ?
C52 C51 C50 120.4(11) . . ?
C51 C52 C53 119.6(13) . . ?
C51 C52 H52 120.2 . . ?
C53 C52 H52 120.2 . . ?
C54 C53 C52 120.9(13) . . ?
C54 C53 H53 119.6 . . ?
C52 C53 H53 119.6 . . ?
C55 C54 C53 120.7(13) . . ?
C55 C54 H54 119.7 . . ?
C53 C54 H54 119.7 . . ?
C54 C55 C56 118.5(14) . . ?
C54 C55 H55 120.7 . . ?
C56 C55 H55 120.7 . . ?
C51 C56 C55 121.4(14) . . ?
C51 C56 H56 119.3 . . ?
C55 C56 H56 119.3 . . ?
N5 C57 C50 109.1(9) . . ?
N5 C57 C58 116.0(10) . . ?
C50 C57 C58 134.6(10) . . ?
N6 C58 C59 120.0(10) . . ?
N6 C58 C57 113.7(10) . . ?
C59 C58 C57 126.2(10) . . ?
C58 C59 C60 118.4(12) . . ?
C58 C59 H59 120.8 . . ?
C60 C59 H59 120.8 . . ?
C61 C60 C59 120.6(12) . . ?
C61 C60 H60 119.7 . . ?
C59 C60 H60 119.7 . . ?
C60 C61 C62 118.5(11) . . ?
C60 C61 H61 120.8 . . ?
C62 C61 H61 120.8 . . ?
N6 C62 C61 122.2(11) . . ?
N6 C62 H62 118.9 . . ?
C61 C62 H62 118.9 . . ?
C11 N1 C15 119.1(10) . . ?
C11 N1 Sn1 126.4(8) . . ?
C15 N1 Sn1 114.5(7) . . ?
C16 N2 C31 107.7(9) . . ?
C16 N2 Sn1 125.8(8) . . ?
C31 N2 Sn1 126.3(7) . . ?
C36 N3 C32 118.9(10) . . ?
C36 N3 Sn1 126.5(8) . . ?
C32 N3 Sn1 114.6(7) . . ?
C37 N4 C41 118.7(10) . . ?
C37 N4 Sn2 125.7(9) . . ?
C41 N4 Sn2 114.8(7) . . ?
C57 N5 C42 109.3(9) . . ?
C57 N5 Sn2 125.3(7) . . ?
C42 N5 Sn2 125.3(7) . . ?
C62 N6 C58 120.2(10) . . ?
C62 N6 Sn2 124.8(8) . . ?
C58 N6 Sn2 114.9(7) . . ?
N2 Sn1 N1 70.3(3) . . ?
N2 Sn1 N3 69.8(3) . . ?
N1 Sn1 N3 139.4(3) . . ?
N2 Sn1 W1 126.9(3) . . ?
N1 Sn1 W1 107.2(2) . . ?
N3 Sn1 W1 102.2(2) . . ?
N2 Sn1 Sn2 99.9(3) . 2_566 ?
N1 Sn1 Sn2 89.5(2) . 2_566 ?
N3 Sn1 Sn2 90.4(2) . 2_566 ?
W1 Sn1 Sn2 133.15(4) . 2_566 ?
N5 Sn2 N4 69.7(3) . . ?
N5 Sn2 N6 69.4(3) . . ?
N4 Sn2 N6 138.7(3) . . ?
N5 Sn2 W2 116.7(3) . . ?
N4 Sn2 W2 103.4(2) . . ?
N6 Sn2 W2 100.0(2) . . ?
N5 Sn2 Sn1 101.8(3) . 2_566 ?
N4 Sn2 Sn1 92.9(2) . 2_566 ?
N6 Sn2 Sn1 89.5(2) . 2_566 ?
W2 Sn2 Sn1 141.30(4) . 2_566 ?
C3 W1 C5 90.7(6) . . ?
C3 W1 C2 87.0(6) . . ?
C5 W1 C2 177.5(5) . . ?
C3 W1 C4 90.9(7) . . ?
C5 W1 C4 89.5(6) . . ?
C2 W1 C4 91.5(6) . . ?
C3 W1 C1 94.6(7) . . ?
C5 W1 C1 89.6(6) . . ?
C2 W1 C1 89.6(7) . . ?
C4 W1 C1 174.4(7) . . ?
C3 W1 Sn1 177.1(5) . . ?
C5 W1 Sn1 92.1(4) . . ?
C2 W1 Sn1 90.2(4) . . ?
C4 W1 Sn1 88.4(5) . . ?
C1 W1 Sn1 86.1(5) . . ?
C8 W2 C9 96.4(6) . . ?
C8 W2 C6 93.8(6) . . ?
C9 W2 C6 168.7(6) . . ?
C8 W2 C7 89.0(7) . . ?
C9 W2 C7 85.1(7) . . ?
C6 W2 C7 90.0(6) . . ?
C8 W2 C10 89.6(8) . . ?
C9 W2 C10 92.4(7) . . ?
C6 W2 C10 92.7(6) . . ?
C7 W2 C10 177.0(6) . . ?
C8 W2 Sn2 174.6(4) . . ?
C9 W2 Sn2 88.9(4) . . ?
C6 W2 Sn2 81.1(4) . . ?
C7 W2 Sn2 92.7(5) . . ?
C10 W2 Sn2 89.0(6) . . ?

loop_
_geom_bond_atom_site_label_1
_geom_bond_atom_site_label_2
_geom_bond_distance
_geom_bond_site_symmetry_2
_geom_bond_publ_flag
C1 O1 1.105(19) . ?
C1 W1 2.038(19) . ?
C2 O2 1.178(18) . ?
C2 W1 2.011(18) . ?
C3 O3 1.140(16) . ?
C3 W1 1.952(16) . ?
C4 O4 1.147(18) . ?
C4 W1 2.020(19) . ?
C5 O5 1.178(16) . ?
C5 W1 1.978(16) . ?
C6 O6 1.170(16) . ?
C6 W2 2.008(16) . ?
C7 O7 1.105(18) . ?
C7 W2 2.058(18) . ?
C8 O8 1.115(17) . ?
C8 W2 1.965(17) . ?
C9 O9 1.182(18) . ?
C9 W2 1.995(18) . ?
C10 O10 1.144(18) . ?
C10 W2 2.052(19) . ?
C11 N1 1.339(14) . ?
C11 C12 1.366(17) . ?
C11 H11 0.9500 . ?
C12 C13 1.378(18) . ?
C12 H12 0.9500 . ?
C13 C14 1.363(16) . ?
C13 H13 0.9500 . ?
C14 C15 1.411(16) . ?
C14 H14 0.9500 . ?
C15 N1 1.350(14) . ?
C15 C16 1.475(16) . ?
C16 N2 1.343(14) . ?
C16 C17 1.426(16) . ?
C17 C24 1.406(15) . ?
C17 C18 1.467(15) . ?
C18 C19 1.377(17) . ?
C18 C23 1.388(18) . ?
C19 C20 1.375(18) . ?
C19 H19 0.9500 . ?
C20 C21 1.37(2) . ?
C20 H20 0.9500 . ?
C21 C22 1.34(2) . ?
C21 H21 0.9500 . ?
C22 C23 1.392(18) . ?
C22 H22 0.9500 . ?
C23 H23 0.9500 . ?
C24 C31 1.420(15) . ?
C24 C25 1.456(15) . ?
C25 C30 1.381(17) . ?
C25 C26 1.421(17) . ?
C26 C27 1.389(18) . ?
C26 H26 0.9500 . ?
C27 C28 1.32(2) . ?
C27 H27 0.9500 . ?
C28 C29 1.357(19) . ?
C28 H28 0.9500 . ?
C29 C30 1.393(17) . ?
C29 H29 0.9500 . ?
C30 H30 0.9500 . ?
C31 N2 1.375(14) . ?
C31 C32 1.449(16) . ?
C32 N3 1.368(14) . ?
C32 C33 1.403(15) . ?
C33 C34 1.358(17) . ?
C33 H33 0.9500 . ?
C34 C35 1.374(17) . ?
C34 H34 0.9500 . ?
C35 C36 1.369(17) . ?
C35 H35 0.9500 . ?
C36 N3 1.325(14) . ?
C36 H36 0.9500 . ?
C37 N4 1.340(15) . ?
C37 C38 1.390(18) . ?
C37 H37 0.9500 . ?
C38 C39 1.373(19) . ?
C38 H38 0.9500 . ?
C39 C40 1.364(18) . ?
C39 H39 0.9500 . ?
C40 C41 1.388(15) . ?
C40 H40 0.9500 . ?
C41 N4 1.373(14) . ?
C41 C42 1.437(15) . ?
C42 N5 1.374(13) . ?
C42 C43 1.395(16) . ?
C43 C50 1.449(15) . ?
C43 C44 1.474(16) . ?
C44 C45 1.359(18) . ?
C44 C49 1.381(18) . ?
C45 C46 1.444(18) . ?
C45 H45 0.9500 . ?
C46 C47 1.34(2) . ?
C46 H46 0.9500 . ?
C47 C48 1.33(2) . ?
C47 H47 0.9500 . ?
C48 C49 1.410(18) . ?
C48 H48 0.9500 . ?
C49 H49 0.9500 . ?
C50 C57 1.412(15) . ?
C50 C51 1.470(16) . ?
C51 C56 1.362(17) . ?
C51 C52 1.389(17) . ?
C52 C53 1.380(19) . ?
C52 H52 0.9500 . ?
C53 C54 1.36(2) . ?
C53 H53 0.9500 . ?
C54 C55 1.37(2) . ?
C54 H54 0.9500 . ?
C55 C56 1.400(18) . ?
C55 H55 0.9500 . ?
C56 H56 0.9500 . ?
C57 N5 1.355(14) . ?
C57 C58 1.455(14) . ?
C58 N6 1.357(14) . ?
C58 C59 1.383(16) . ?
C59 C60 1.398(17) . ?
C59 H59 0.9500 . ?
C60 C61 1.355(18) . ?
C60 H60 0.9500 . ?
C61 C62 1.367(17) . ?
C61 H61 0.9500 . ?
C62 N6 1.336(14) . ?
C62 H62 0.9500 . ?
N1 Sn1 2.416(9) . ?
N2 Sn1 2.076(9) . ?
N3 Sn1 2.419(9) . ?
N4 Sn2 2.421(9) . ?
N5 Sn2 2.104(10) . ?
N6 Sn2 2.430(9) . ?
Sn1 W1 2.7618(10) . ?
Sn1 Sn2 2.9054(13) 2_566 ?
Sn2 W2 2.7577(11) . ?
Sn2 Sn1 2.9054(13) 2_566 ?
